data_7222802
loop_
_publ_author_name
'Fleischer, T.'
'Hoppe, R.'

_publ_section_title
;
 Zur Rutilverwandschaft: Ueber neue Fluoride des Typs Li M(II) M(III) F6
 mit M(III) = Co,Ni und M(II) = Mg, Ca, Sr, Ba, Ni, Cu, Zn, Cd
;
_journal_name_full
;
Zeitschrift fuer Naturforschung, Teil B. Anorganische Chemie, Organische 
Chemie (33,1978-41,1986)
;
_journal_page_first 988
_journal_page_last 994
_journal_volume 37
_journal_year 1982
_chemical_formula_sum 'Ba Co F6 Li'
_chemical_name_systematic 'Li Ba (Co F6)'
_space_group_IT_number 14
_symmetry_space_group_name_Hall '-P 2ybc'
_symmetry_space_group_name_H-M 'P 1 21/c 1'
_cell_angle_alpha 90
_cell_angle_beta 90.99
_cell_angle_gamma 90
_cell_formula_units_Z 4
_cell_length_a 5.5056
_cell_length_b 10.263
_cell_length_c 8.4379
_cell_volume 476.704
_citation_journal_id_ASTM ZNBAD2
_cod_data_source_file Fleischer_ZNBAD2_1982_149.cif
_cod_data_source_block Ba1Co1F6Li1
_cod_original_cell_volume 476.7036
_cod_original_formula_sum 'Ba1 Co1 F6 Li1'
_cod_database_code 7222802

loop_
_symmetry_equiv_pos_as_xyz
x,y,z
-x,y+1/2,-z+1/2
-x,-y,-z
x,-y-1/2,z-1/2

loop_
_atom_site_label
_atom_site_type_symbol
_atom_site_fract_x
_atom_site_fract_y
_atom_site_fract_z
_atom_site_occupancy
_atom_site_U_iso_or_equiv
Ba1 Ba+2 0.30094 0.18774 0.00245 1 0.0
F5 F-1 0.1054 0.0816 0.29245 1 0.0
F6 F-1 0.0757 0.3423 0.19327 1 0.0
F4 F-1 0.6581 0.3985 0.02283 1 0.0
F1 F-1 0.46122 0.49334 0.29665 1 0.0
F3 F-1 0.8375 0.40878 0.44615 1 0.0
Li1 Li+1 0.2434 0.5892 0.1807 1 0.0
Co1 Co+3 0.76083 0.41204 0.23047 1 0.0
F2 F-1 0.6038 0.24575 0.25625 1 0.0
